data_2020662
loop_
_publ_author_name
'Welch, M. D.'
'Bindi, L.'
'Pet\<r\'i\<cek, V.'
'Pl\'a\<sil, J.'

_publ_section_title
;
 Vacancy pairing and superstructure in the high-pressure silicate
 K~1.5~Mg~2~Si~2~O~7~H~0.5~: a new potential host for potassium in the
 deep Earth
;
_journal_issue 6
_journal_name_full 'Acta Crystallographica Section B'
_journal_page_first 822
_journal_page_last 827
_journal_paper_doi 10.1107/S2052520616014049
_journal_volume 72
_journal_year 2016
_chemical_formula_sum 'H0 K1.5 Mg2 O7 Si2'
_chemical_formula_weight 275.4
_chemical_name_systematic ' ?'
_space_group_IT_number 63
_space_group_ssg_name Cmcm(0\b0)s00
_symmetry_cell_setting orthorhombic
_symmetry_space_group_name_Hall '-C 2c 2'
_symmetry_space_group_name_H-M 'C m c m'
_cell_angle_alpha 90
_cell_angle_beta 90
_cell_angle_gamma 90
_cell_formula_units_Z 4
_cell_length_a 8.7623(10)
_cell_length_b 5.0703(7)
_cell_length_c 13.2505(11)
_cell_measurement_temperature 293
_cell_modulation_dimension 1
_cell_volume 588.69(12)
_diffrn_ambient_temperature 293
_diffrn_detector eos
_diffrn_measurement_device '4-circle X-ray diffractometer'
_diffrn_measurement_device_type Xcalibur
_diffrn_radiation_monochromator graphite
_diffrn_radiation_probe x-ray
_diffrn_radiation_source 'X-ray tube'
_diffrn_radiation_type 'Mo K\a'
_diffrn_radiation_wavelength 0.71069
_diffrn_reflns_limit_h_max 11
_diffrn_reflns_limit_h_min -11
_diffrn_reflns_limit_index_m_1_max 4
_diffrn_reflns_limit_index_m_1_min -4
_diffrn_reflns_limit_k_max 7
_diffrn_reflns_limit_k_min -7
_diffrn_reflns_limit_l_max 16
_diffrn_reflns_limit_l_min -17
_diffrn_reflns_number 19703
_exptl_absorpt_coefficient_mu 1.87
_exptl_absorpt_correction_T_max 1.000
_exptl_absorpt_correction_T_min 0.907
_exptl_crystal_colour colourless
_exptl_crystal_density_diffrn 3.1076
_exptl_crystal_description plate
_exptl_crystal_F_000 546
_exptl_crystal_size_max 0.235
_exptl_crystal_size_mid 0.175
_exptl_crystal_size_min 0.055
_refine_ls_extinction_method none
_refine_ls_goodness_of_fit_gt 2.00
_refine_ls_goodness_of_fit_ref 1.59
_refine_ls_hydrogen_treatment constr
_refine_ls_number_constraints 0
_refine_ls_number_parameters 98
_refine_ls_number_reflns 6596
_refine_ls_number_restraints 0
_refine_ls_R_factor_all 0.1460
_refine_ls_R_factor_gt 0.0688
_refine_ls_shift/su_max 0.0278
_refine_ls_shift/su_mean 0.0027
_refine_ls_structure_factor_coef F
_refine_ls_weighting_details w=1/(\s^2^(F)+0.0001F^2^)
_refine_ls_weighting_scheme sigma
_refine_ls_wR_factor_gt 0.0826
_refine_ls_wR_factor_ref 0.1068
_reflns_number_gt 2500
_reflns_number_total 6596
_reflns_threshold_expression I>3\s(I)
_cod_data_source_file xk5031sup2.cif
_cod_data_source_block I
_cod_depositor_comments
;
The following automatic conversions were performed:

'_diffrn_radiation_probe' value 'X-ray' changed to 'x-ray' according
to
/usr/data/users/saulius/crontab/automatic-downloads/rss-feeds/IUCr/lib/dictionaries/cif_core.dic
dictionary named 'cif_core.dic' version 2.4.2 from 2011-04-26.

Automatic conversion script
Id: cif_fix_values 4268 2015-11-12 08:31:59Z antanas 

 Adding full bibliography for 2020661--2020662.cif.
;
_cod_database_code 2020662
_jana_cell_commen_supercell_matrix_1_1 1
_jana_cell_commen_supercell_matrix_1_2 0
_jana_cell_commen_supercell_matrix_1_3 0
_jana_cell_commen_supercell_matrix_2_1 0
_jana_cell_commen_supercell_matrix_2_2 4
_jana_cell_commen_supercell_matrix_2_3 0
_jana_cell_commen_supercell_matrix_3_1 0
_jana_cell_commen_supercell_matrix_3_2 0
_jana_cell_commen_supercell_matrix_3_3 1
_jana_cell_commen_t_section_1 0.062

loop_
_space_group_symop_id
_space_group_symop_operation_xyz
1 x,y,z
2 -x,-y,z+0.5
3 -x,y,-z+0.5
4 x,-y,-z
5 x+0.5,y+0.5,z
6 -x+0.5,-y+0.5,z+0.5
7 -x+0.5,y+0.5,-z+0.5
8 x+0.5,-y+0.5,-z
9 -x,-y,-z
10 x,y,-z+0.5
11 x,-y,z+0.5
12 -x,y,z
13 -x+0.5,-y+0.5,-z
14 x+0.5,y+0.5,-z+0.5
15 x+0.5,-y+0.5,z+0.5
16 -x+0.5,y+0.5,z

loop_
_space_group_symop_ssg_id
_space_group_symop_ssg_operation_algebraic
1 x1,x2,x3,x4
2 -x1,-x2,x3+1/2,-x4
3 -x1,x2,-x3+1/2,x4+1/2
4 x1,-x2,-x3,-x4+1/2
5 -x1,-x2,-x3,-x4
6 x1,x2,-x3+1/2,x4
7 x1,-x2,x3+1/2,-x4+1/2
8 -x1,x2,x3,x4+1/2
9 x1+1/2,x2+1/2,x3,x4
10 -x1+1/2,-x2+1/2,x3+1/2,-x4
11 -x1+1/2,x2+1/2,-x3+1/2,x4+1/2
12 x1+1/2,-x2+1/2,-x3,-x4+1/2
13 -x1+1/2,-x2+1/2,-x3,-x4
14 x1+1/2,x2+1/2,-x3+1/2,x4
15 x1+1/2,-x2+1/2,x3+1/2,-x4+1/2
16 -x1+1/2,x2+1/2,x3,x4+1/2

loop_
_atom_site_label
_atom_site_type_symbol
_atom_site_fract_x
_atom_site_fract_y
_atom_site_fract_z
_atom_site_adp_type
_atom_site_U_iso_or_equiv
_atom_site_site_symmetry_multiplicity
_atom_site_occupancy
_atom_site_calc_flag
Si1 Si 0 -0.0047(2) -0.12332(5) Uani 0.0042(4) 8 1 d
K1 K 0.16177(9) 0.48790(16) -0.25 Uani 0.0104(2) 8 0.75 d
Mg1 Mg 0.1650(2) 0.5 0 Uani 0.0063(4) 8 1 d
O1 O 0 -0.0068(7) -0.25 Uiso 0.0060(6) 4 1 d
O2 O -0.1559(2) 0.1517(5) -0.40896(13) Uiso 0.0059(4) 16 1 d
O3 O 0 -0.3092(5) -0.41202(18) Uiso 0.0061(7) 8 1 d

loop_
_atom_site_aniso_label
_atom_site_aniso_type_symbol
_atom_site_aniso_U_11
_atom_site_aniso_U_22
_atom_site_aniso_U_33
_atom_site_aniso_U_12
_atom_site_aniso_U_13
_atom_site_aniso_U_23
Si1 Si 0.0069(8) 0.0051(9) 0.0007(5) 0 0 0.0008(4)
K1 K 0.0124(4) 0.0137(5) 0.0051(4) -0.0011(3) 0 0
Mg1 Mg 0.0073(8) 0.0063(8) 0.0053(6) 0 0 -0.0009(5)

loop_
_atom_site_displace_Fourier_atom_site_label
_atom_site_displace_Fourier_axis
_atom_site_displace_Fourier_wave_vector_seq_id
_atom_site_displace_Fourier_param_cos
_atom_site_displace_Fourier_param_sin
Si1 x 1 0.00183(12) -0.00480(11)
Si1 y 1 0 0
Si1 z 1 0 0
Si1 x 2 0 0
Si1 y 2 0.0035(2) 0.00480(19)
Si1 z 2 0.00056(7) 0.00132(8)
Si1 x 3 -0.00704(12) -0.00541(11)
Si1 y 3 0 0
Si1 z 3 0 0
Si1 x 4 0 0
Si1 y 4 0 0.00156(13)
Si1 z 4 0 -0.00075(5)
Mg1 x 1 0 0.00470(13)
Mg1 y 1 -0.0056(2) 0
Mg1 z 1 -0.00077(10) 0
Mg1 x 2 0.00245(13) 0
Mg1 y 2 0 0.0141(2)
Mg1 z 2 0 -0.00036(10)
Mg1 x 3 0 -0.00792(13)
Mg1 y 3 0.0083(2) 0
Mg1 z 3 0.00123(10) 0
Mg1 x 4 0 0
Mg1 y 4 0 -0.00550(17)
Mg1 z 4 0 -0.00035(6)
O1 x 1 -0.0009(4) 0.0001(4)
O1 y 1 0 0
O1 z 1 0 0
O1 x 2 0 0
O1 y 2 0.0024(7) 0.0065(6)
O1 z 2 0 0
O1 x 3 -0.0061(4) -0.0065(4)
O1 y 3 0 0
O1 z 3 0 0
O1 x 4 0 0
O1 y 4 0 0.0060(5)
O1 z 4 0 0
O2 x 1 0.00074(19) -0.00016(18)
O2 y 1 -0.0015(3) 0.0015(3)
O2 z 1 0.00031(12) 0.00036(13)
O2 x 2 -0.00004(19) 0.00034(19)
O2 y 2 0.0000(3) 0.0010(3)
O2 z 2 0.00156(12) -0.00032(12)
O2 x 3 0.00721(19) 0.00103(18)
O2 y 3 -0.0001(3) -0.0037(3)
O2 z 3 0.00095(13) -0.00230(13)
O2 x 4 0 0.00024(13)
O2 y 4 0 -0.0048(2)
O2 z 4 0 -0.00123(9)
O3 x 1 0.0015(3) -0.0002(3)
O3 y 1 0 0
O3 z 1 0 0
O3 x 2 0 0
O3 y 2 0.0029(5) -0.0024(5)
O3 z 2 -0.00200(18) 0.00117(17)
O3 x 3 0.0071(3) 0.0013(3)
O3 y 3 0 0
O3 z 3 0 0
O3 x 4 0 0
O3 y 4 0 0.0020(4)
O3 z 4 0 0.00173(14)

loop_
_atom_site_Fourier_wave_vector_seq_id
_jana_atom_site_fourier_wave_vector_q1_coeff
1 1
2 2
3 3
4 4

loop_
_atom_site_occ_special_func_atom_site_label
_atom_site_occ_special_func_crenel_c
_atom_site_occ_special_func_crenel_w
K1 0.25 0.75

loop_
_atom_type_symbol
_atom_type_scat_dispersion_real
_atom_type_scat_dispersion_imag
_atom_type_scat_source
H 0.0000 0.0000 'International Tables Vol C tables 4.2.6.8 and 6.1.1.1'
K 0.2009 0.2494 'International Tables Vol C tables 4.2.6.8 and 6.1.1.1'
Mg 0.0486 0.0363 'International Tables Vol C tables 4.2.6.8 and 6.1.1.1'
O 0.0106 0.0060 'International Tables Vol C tables 4.2.6.8 and 6.1.1.1'
Si 0.0817 0.0704 'International Tables Vol C tables 4.2.6.8 and 6.1.1.1'

loop_
_cell_wave_vector_seq_id
_cell_wave_vector_x
_cell_wave_vector_y
_cell_wave_vector_z
1 0.000000 0.750000 0.000000

loop_
_twin_individual_id
_twin_individual_mass_fraction_refined
_twin_individual_twin_matrix_11
_twin_individual_twin_matrix_12
_twin_individual_twin_matrix_13
_twin_individual_twin_matrix_21
_twin_individual_twin_matrix_22
_twin_individual_twin_matrix_23
_twin_individual_twin_matrix_31
_twin_individual_twin_matrix_32
_twin_individual_twin_matrix_33
1 0.407(3) 1 0 0 0 1 0 0 0 1
2 0.1863(16) -0.5 0.5 0 -1.5 -0.5 0 0 0 1
3 0.406(2) -0.5 -0.5 0 1.5 -0.5 0 0 0 1

loop_
_jana_atom_site_displace_legendre_atom_site_label
_jana_atom_site_displace_legendre_axis
_jana_atom_site_displace_legendre_param_order
_jana_atom_site_displace_legendre_param_coeff
K1 x 1 0.00220(12)
K1 y 1 -0.0417(2)
K1 z 1 0
K1 x 2 -0.02975(12)
K1 y 2 0.0101(2)
K1 z 2 0
K1 x 3 0.00319(14)
K1 y 3 0.0224(2)
K1 z 3 0
K1 x 4 -0.00262(11)
K1 y 4 -0.0029(2)
K1 z 4 0
K1 x 5 -0.01812(17)
K1 y 5 -0.0048(3)
K1 z 5 0
K1 x 6 0
K1 y 6 0
K1 z 6 0
